data_2213230
loop_
_publ_author_name
'V. Dhanasekaran'
'D. Gayathri'
'D. Velmurugan'
'K. Ravikumar'
'M. S. Karthikeyan'

_publ_section_title 3-(1,3-Benzodioxol-5-yl)-2-bromo-1-(2,4-dichloro-5-fluorophenyl)prop-2-en-1-one
_journal_coeditor_code CI2347
_journal_issue 5
_journal_name_full 'Acta Crystallographica Section E'
_journal_page_first o2491
_journal_page_last o2492
_journal_paper_doi 10.1107/S1600536807017606
_journal_volume 63
_journal_year 2007
_chemical_formula_iupac 'C16 H8 Br Cl2 F O3'
_chemical_formula_moiety 'C16 H8 Br Cl2 F O3'
_chemical_formula_sum 'C16 H8 Br Cl2 F O3'
_chemical_formula_weight 418.03
_chemical_name_systematic 3-(1,3-Benzodioxol-5-yl)-2-bromo-1-(2,4-dichloro-5-fluorophenyl)prop-2-en-1-one
_space_group_IT_number 14
_symmetry_cell_setting monoclinic
_symmetry_space_group_name_Hall '-P 2ybc'
_symmetry_space_group_name_H-M 'P 1 21/c 1'
_atom_sites_solution_hydrogens geom
_atom_sites_solution_primary direct
_atom_sites_solution_secondary difmap
_audit_creation_method SHELXL-97
_cell_angle_alpha 90.00
_cell_angle_beta 91.1300(10)
_cell_angle_gamma 90.00
_cell_formula_units_Z 4
_cell_length_a 9.9442(6)
_cell_length_b 13.9545(9)
_cell_length_c 11.0593(7)
_cell_measurement_reflns_used 2462
_cell_measurement_temperature 293(2)
_cell_measurement_theta_max 23
_cell_measurement_theta_min 2
_cell_volume 1534.36(17)
_computing_cell_refinement 'SAINT (Bruker, 2001)'
_computing_data_collection 'SMART (Bruker, 2001)'
_computing_data_reduction SAINT
_computing_molecular_graphics 'PLATON (Spek, 2003)'
_computing_publication_material 'SHELXL97 and PARST (Nardelli, 1995)'
_computing_structure_refinement 'SHELXL97 (Sheldrick, 1997)'
_computing_structure_solution 'SHELXS97 (Sheldrick, 1997)'
_diffrn_ambient_temperature 293(2)
_diffrn_measured_fraction_theta_full 0.999
_diffrn_measured_fraction_theta_max 0.969
_diffrn_measurement_device_type 'Bruker SMART APEX CCD area-detector'
_diffrn_measurement_method \w
_diffrn_radiation_monochromator graphite
_diffrn_radiation_source 'fine-focus sealed tube'
_diffrn_radiation_type MoK\a
_diffrn_radiation_wavelength 0.71073
_diffrn_reflns_av_R_equivalents 0.0244
_diffrn_reflns_av_sigmaI/netI 0.0201
_diffrn_reflns_limit_h_max 13
_diffrn_reflns_limit_h_min -13
_diffrn_reflns_limit_k_max 18
_diffrn_reflns_limit_k_min -18
_diffrn_reflns_limit_l_max 14
_diffrn_reflns_limit_l_min -14
_diffrn_reflns_number 17013
_diffrn_reflns_theta_full 25.00
_diffrn_reflns_theta_max 27.98
_diffrn_reflns_theta_min 2.05
_diffrn_standards_number 0
_exptl_absorpt_coefficient_mu 3.049
_exptl_absorpt_correction_type none
_exptl_absorpt_process_details 'not measured'
_exptl_crystal_colour colourless
_exptl_crystal_density_diffrn 1.810
_exptl_crystal_density_method 'not measured'
_exptl_crystal_description Block
_exptl_crystal_F_000 824
_exptl_crystal_size_max 0.23
_exptl_crystal_size_mid 0.22
_exptl_crystal_size_min 0.21
_refine_diff_density_max 0.476
_refine_diff_density_min -0.254
_refine_ls_extinction_method none
_refine_ls_goodness_of_fit_ref 0.997
_refine_ls_hydrogen_treatment constr
_refine_ls_matrix_type full
_refine_ls_number_parameters 208
_refine_ls_number_reflns 3590
_refine_ls_number_restraints 0
_refine_ls_restrained_S_all 0.997
_refine_ls_R_factor_all 0.0387
_refine_ls_R_factor_gt 0.0300
_refine_ls_shift/su_max 0.001
_refine_ls_shift/su_mean 0.000
_refine_ls_structure_factor_coef Fsqd
_refine_ls_weighting_details 'calc w=1/[\s^2^(Fo^2^)+(0.0472P)^2^+0.5534P] where P=(Fo^2^+2Fc^2^)/3'
_refine_ls_weighting_scheme calc
_refine_ls_wR_factor_gt 0.0779
_refine_ls_wR_factor_ref 0.0827
_reflns_number_gt 2994
_reflns_number_total 3590
_reflns_threshold_expression I>2\s(I)
_cod_data_source_file ci2347.cif
_cod_data_source_block I
_cod_original_sg_symbol_H-M 'P 21/c'
_cod_database_code 2213230
_cod_database_fobs_code 2213230

loop_
_symmetry_equiv_pos_as_xyz
'x, y, z'
'-x, y+1/2, -z+1/2'
'-x, -y, -z'
'x, -y-1/2, z-1/2'

loop_
_atom_site_type_symbol
_atom_site_label
_atom_site_fract_x
_atom_site_fract_y
_atom_site_fract_z
_atom_site_U_iso_or_equiv
_atom_site_adp_type
_atom_site_calc_flag
_atom_site_refinement_flags
_atom_site_occupancy
Br Br1 0.74120(2) 0.182032(17) 0.022638(19) 0.05269(10) Uani d . 1
Cl Cl1 0.59109(6) 0.45695(4) 0.27263(6) 0.05979(16) Uani d . 1
Cl Cl2 0.13318(8) 0.39958(6) 0.50882(7) 0.0866(3) Uani d . 1
C C8 0.6355(2) 0.20772(13) 0.15923(17) 0.0376(4) Uani d . 1
C C11 0.8755(2) 0.07689(15) 0.26017(19) 0.0441(4) Uani d . 1
H H11 0.9092 0.1170 0.2008 0.053 Uiso calc R 1
C C4 0.4525(2) 0.38527(14) 0.30061(18) 0.0416(4) Uani d . 1
C C9 0.6526(2) 0.16470(13) 0.26743(17) 0.0374(4) Uani d . 1
H H9 0.5928 0.1849 0.3258 0.045 Uiso calc R 1
O O1 0.5001(2) 0.30655(13) 0.03301(15) 0.0677(5) Uani d . 1
C C10 0.74778(19) 0.09241(13) 0.30943(16) 0.0377(4) Uani d . 1
C C7 0.5240(2) 0.27412(15) 0.13320(18) 0.0422(4) Uani d . 1
O O3 0.99011(19) -0.13212(14) 0.41127(19) 0.0724(5) Uani d . 1
C C2 0.3191(2) 0.24766(16) 0.2565(2) 0.0489(5) Uani d . 1
H H2 0.3040 0.1909 0.2143 0.059 Uiso calc R 1
C C3 0.4330(2) 0.30175(14) 0.23483(18) 0.0399(4) Uani d . 1
F F1 0.11669(16) 0.22620(14) 0.35701(18) 0.0837(5) Uani d . 1
C C12 0.9472(2) 0.00121(17) 0.3027(2) 0.0474(5) Uani d . 1
C C5 0.3622(2) 0.41501(16) 0.3862(2) 0.0488(5) Uani d . 1
H H5 0.3778 0.4708 0.4302 0.059 Uiso calc R 1
C C15 0.7038(2) 0.03220(15) 0.40174(18) 0.0441(4) Uani d . 1
H H15 0.6220 0.0452 0.4375 0.053 Uiso calc R 1
C C13 0.8991(2) -0.06072(15) 0.3894(2) 0.0492(5) Uani d . 1
O O2 1.07311(17) -0.02794(15) 0.26909(18) 0.0717(5) Uani d . 1
C C14 0.7780(2) -0.04610(17) 0.4418(2) 0.0514(5) Uani d . 1
H H14 0.7465 -0.0867 0.5016 0.062 Uiso calc R 1
C C6 0.2493(2) 0.36121(18) 0.4055(2) 0.0526(5) Uani d . 1
C C1 0.2283(2) 0.27820(18) 0.3403(2) 0.0542(6) Uani d . 1
C C16 1.0959(3) -0.1171(2) 0.3292(3) 0.0661(7) Uani d . 1
H H16A 1.1817 -0.1156 0.3725 0.079 Uiso calc R 1
H H16B 1.0980 -0.1688 0.2706 0.079 Uiso calc R 1

loop_
_atom_site_aniso_label
_atom_site_aniso_U_11
_atom_site_aniso_U_22
_atom_site_aniso_U_33
_atom_site_aniso_U_12
_atom_site_aniso_U_13
_atom_site_aniso_U_23
Br1 0.06008(16) 0.06225(16) 0.03617(13) 0.01482(10) 0.01181(9) 0.00150(9)
Cl1 0.0504(3) 0.0570(3) 0.0721(4) -0.0084(2) 0.0039(3) 0.0017(3)
Cl2 0.0802(5) 0.1059(6) 0.0752(5) 0.0338(4) 0.0429(4) 0.0154(4)
C8 0.0411(10) 0.0378(9) 0.0340(9) 0.0004(8) 0.0063(7) -0.0027(7)
C11 0.0413(11) 0.0485(11) 0.0428(10) -0.0020(9) 0.0036(8) 0.0066(9)
C4 0.0385(10) 0.0427(10) 0.0436(10) 0.0037(8) 0.0023(8) 0.0044(8)
C9 0.0386(10) 0.0393(9) 0.0342(9) -0.0020(7) 0.0018(7) -0.0039(7)
O1 0.0748(12) 0.0863(12) 0.0423(9) 0.0322(10) 0.0141(8) 0.0196(8)
C10 0.0401(10) 0.0393(10) 0.0337(9) -0.0013(8) -0.0008(7) -0.0015(7)
C7 0.0469(11) 0.0429(10) 0.0371(10) 0.0026(8) 0.0062(8) 0.0025(8)
O3 0.0616(11) 0.0694(11) 0.0865(13) 0.0215(9) 0.0104(9) 0.0306(10)
C2 0.0507(12) 0.0466(11) 0.0495(11) -0.0015(9) 0.0040(9) 0.0039(9)
C3 0.0400(10) 0.0426(10) 0.0373(10) 0.0069(8) 0.0035(8) 0.0061(8)
F1 0.0584(9) 0.0945(12) 0.0990(13) -0.0182(8) 0.0224(9) 0.0205(10)
C12 0.0383(10) 0.0562(12) 0.0478(11) 0.0020(9) 0.0029(8) 0.0028(9)
C5 0.0540(13) 0.0482(11) 0.0443(11) 0.0112(10) 0.0044(9) -0.0009(9)
C15 0.0404(10) 0.0528(11) 0.0393(10) -0.0005(9) 0.0029(8) 0.0015(9)
C13 0.0471(12) 0.0470(11) 0.0534(12) 0.0039(9) -0.0051(9) 0.0088(9)
O2 0.0493(10) 0.0853(13) 0.0813(12) 0.0235(9) 0.0182(8) 0.0272(10)
C14 0.0499(12) 0.0555(12) 0.0489(11) -0.0016(10) 0.0025(9) 0.0151(10)
C6 0.0503(12) 0.0624(14) 0.0456(12) 0.0181(10) 0.0139(9) 0.0124(10)
C1 0.0411(11) 0.0637(14) 0.0582(14) -0.0001(10) 0.0071(10) 0.0199(11)
C16 0.0529(14) 0.0688(16) 0.0766(17) 0.0165(12) 0.0032(12) 0.0100(13)

loop_
_atom_type_symbol
_atom_type_description
_atom_type_scat_dispersion_real
_atom_type_scat_dispersion_imag
_atom_type_scat_source
C C 0.0033 0.0016 'International Tables Vol C Tables 4.2.6.8 and 6.1.1.4'
H H 0.0000 0.0000 'International Tables Vol C Tables 4.2.6.8 and 6.1.1.4'
O O 0.0106 0.0060 'International Tables Vol C Tables 4.2.6.8 and 6.1.1.4'
F F 0.0171 0.0103 'International Tables Vol C Tables 4.2.6.8 and 6.1.1.4'
Cl Cl 0.1484 0.1585 'International Tables Vol C Tables 4.2.6.8 and 6.1.1.4'
Br Br -0.2901 2.4595 'International Tables Vol C Tables 4.2.6.8 and 6.1.1.4'

loop_
_geom_angle_atom_site_label_1
_geom_angle_atom_site_label_2
_geom_angle_atom_site_label_3
_geom_angle
C9 C8 C7 122.5(2)
C9 C8 Br1 124.3(2)
C7 C8 Br1 113.10(10)
C12 C11 C10 117.3(2)
C12 C11 H11 121.4
C10 C11 H11 121.4
C5 C4 C3 121.74(19)
C5 C4 Cl1 118.58(17)
C3 C4 Cl1 119.65(15)
C8 C9 C10 131.58(18)
C8 C9 H9 114.2
C10 C9 H9 114.2
C15 C10 C11 119.15(18)
C15 C10 C9 116.07(17)
C11 C10 C9 124.71(17)
O1 C7 C8 123.10(18)
O1 C7 C3 118.38(18)
C8 C7 C3 118.51(16)
C13 O3 C16 106.02(18)
C1 C2 C3 119.8(2)
C1 C2 H2 120.1
C3 C2 H2 120.1
C2 C3 C4 118.29(19)
C2 C3 C7 119.62(19)
C4 C3 C7 121.80(18)
C11 C12 O2 127.8(2)
C11 C12 C13 122.8(2)
O2 C12 C13 109.41(19)
C6 C5 C4 119.2(2)
C6 C5 H5 120.4
C4 C5 H5 120.4
C14 C15 C10 122.3(2)
C14 C15 H15 118.8
C10 C15 H15 118.8
C14 C13 O3 128.5(2)
C14 C13 C12 121.5(2)
O3 C13 C12 110.0(2)
C12 O2 C16 105.63(18)
C13 C14 C15 116.8(2)
C13 C14 H14 121.6
C15 C14 H14 121.6
C5 C6 C1 119.7(2)
C5 C6 Cl2 119.60(19)
C1 C6 Cl2 120.74(19)
F1 C1 C2 118.7(2)
F1 C1 C6 120.0(2)
C2 C1 C6 121.3(2)
O2 C16 O3 108.31(19)
O2 C16 H16A 110.0
O3 C16 H16A 110.0
O2 C16 H16B 110.0
O3 C16 H16B 110.0
H16A C16 H16B 108.4

loop_
_geom_bond_atom_site_label_1
_geom_bond_atom_site_label_2
_geom_bond_distance
Br1 C8 1.891(2)
Cl1 C4 1.735(2)
Cl2 C6 1.725(2)
C8 C9 1.347(3)
C8 C7 1.469(3)
C11 C12 1.354(3)
C11 C10 1.409(3)
C11 H11 0.93
C4 C5 1.382(3)
C4 C3 1.386(3)
C9 C10 1.453(3)
C9 H9 0.93
O1 C7 1.216(3)
C10 C15 1.399(3)
C7 C3 1.507(3)
O3 C13 1.365(3)
O3 C16 1.419(3)
C2 C1 1.374(3)
C2 C3 1.386(3)
C2 H2 0.93
F1 C1 1.342(3)
C12 O2 1.374(3)
C12 C13 1.383(3)
C5 C6 1.371(3)
C5 H5 0.93
C15 C14 1.386(3)
C15 H15 0.93
C13 C14 1.362(3)
O2 C16 1.426(3)
C14 H14 0.93
C6 C1 1.378(4)
C16 H16A 0.97
C16 H16B 0.97

loop_
_geom_hbond_atom_site_label_D
_geom_hbond_atom_site_label_H
_geom_hbond_atom_site_label_A
_geom_hbond_site_symmetry_A
_geom_hbond_distance_DH
_geom_hbond_distance_HA
_geom_hbond_distance_DA
_geom_hbond_angle_DHA
C9 H9 O1 4_566 0.93 2.49 3.356(3) 155
C11 H11 Br1 . 0.93 2.71 3.271(2) 119

loop_
_geom_torsion_atom_site_label_1
_geom_torsion_atom_site_label_2
_geom_torsion_atom_site_label_3
_geom_torsion_atom_site_label_4
_geom_torsion
C7 C8 C9 C10 174.69(19)
Br1 C8 C9 C10 0.0(3)
C12 C11 C10 C15 2.4(3)
C12 C11 C10 C9 -174.40(19)
C8 C9 C10 C15 -151.2(2)
C8 C9 C10 C11 25.7(3)
C9 C8 C7 O1 -173.0(2)
Br1 C8 C7 O1 2.2(3)
C9 C8 C7 C3 5.6(3)
Br1 C8 C7 C3 -179.1(2)
C1 C2 C3 C4 0.8(3)
C1 C2 C3 C7 -173.10(19)
C5 C4 C3 C2 0.2(3)
Cl1 C4 C3 C2 -177.90(16)
C5 C4 C3 C7 173.97(19)
Cl1 C4 C3 C7 -4.1(3)
O1 C7 C3 C2 88.5(3)
C8 C7 C3 C2 -90.3(2)
O1 C7 C3 C4 -85.2(3)
C8 C7 C3 C4 96.1(2)
C10 C11 C12 O2 -179.8(2)
C10 C11 C12 C13 1.1(3)
C3 C4 C5 C6 -0.9(3)
Cl1 C4 C5 C6 177.20(16)
C11 C10 C15 C14 -4.0(3)
C9 C10 C15 C14 173.05(19)
C16 O3 C13 C14 177.4(3)
C16 O3 C13 C12 -3.6(3)
C11 C12 C13 C14 -3.3(4)
O2 C12 C13 C14 177.5(2)
C11 C12 C13 O3 177.6(2)
O2 C12 C13 O3 -1.6(3)
C11 C12 O2 C16 -173.1(2)
C13 C12 O2 C16 6.1(3)
O3 C13 C14 C15 -179.4(2)
C12 C13 C14 C15 1.7(3)
C10 C15 C14 C13 1.9(3)
C4 C5 C6 C1 0.6(3)
C4 C5 C6 Cl2 -178.00(16)
C3 C2 C1 F1 177.9(2)
C3 C2 C1 C6 -1.1(3)
C5 C6 C1 F1 -178.7(2)
Cl2 C6 C1 F1 -0.1(3)
C5 C6 C1 C2 0.4(3)
Cl2 C6 C1 C2 178.99(18)
C12 O2 C16 O3 -8.3(3)
C13 O3 C16 O2 7.3(3)

loop_
_cod_related_entry_id
_cod_related_entry_database
_cod_related_entry_code
1 ChemSpider 9815062
